data_4086273
loop_
_publ_author_name
'Martin, Justin R.'
'Lucius, Aaron L.'
'Gray, Gary M.'

_publ_section_title
;
 Metallathiacrown Ethers: Synthesis and Characterization of
 Transition-Metal Complexes Containing \a,\w-Bis(phosphite)-Polythioether
 Ligands and an Evaluation of Their Soft Metal Binding Capabilities
;
_journal_issue 18
_journal_name_full Organometallics
_journal_page_first 4605
_journal_paper_doi 10.1021/acs.organomet.5b00693
_journal_volume 34
_journal_year 2015
_chemical_formula_sum 'C38 H28 Mo O10 P2 S2'
_chemical_formula_weight 866.60
_chemical_name_systematic
;
 ?
;
_space_group_crystal_system monoclinic
_space_group_IT_number 14
_space_group_name_Hall '-P 2yn'
_space_group_name_H-M_alt 'P 1 21/n 1'
_symmetry_space_group_name_Hall '-P 2yn'
_symmetry_space_group_name_H-M 'P 1 21/n 1'
_atom_sites_solution_hydrogens geom
_audit_creation_method SHELXL-2013
_cell_angle_alpha 90
_cell_angle_beta 94.8640(10)
_cell_angle_gamma 90
_cell_formula_units_Z 4
_cell_length_a 12.9707(3)
_cell_length_b 20.5722(4)
_cell_length_c 13.4438(3)
_cell_measurement_reflns_used 6479
_cell_measurement_temperature 102(2)
_cell_measurement_theta_max 68.36
_cell_measurement_theta_min 3.94
_cell_volume 3574.37(13)
_computing_cell_refinement 'SAINT (Bruker AXS, 2012)'
_computing_data_collection 'APEX2 (Version 2012.10-0)'
_computing_data_reduction 'SADABS V2012/1 (Bruker AXS)'
_computing_structure_refinement 'SHELXL-2013 (Sheldrick, 2013)'
_computing_structure_solution 'SHELXTL-97 (Sheldrick, 2008)'
_diffrn_ambient_temperature 102(2)
_diffrn_measured_fraction_theta_full 0.989
_diffrn_measured_fraction_theta_max 0.988
_diffrn_measurement_device_type 'Bruker SMART BREEZE CCD'
_diffrn_measurement_method 'omega and phi scans'
_diffrn_radiation_type CuK\a
_diffrn_radiation_wavelength 1.54178
_diffrn_reflns_av_R_equivalents 0.0368
_diffrn_reflns_av_unetI/netI 0.0285
_diffrn_reflns_laue_measured_fraction_full 0.989
_diffrn_reflns_laue_measured_fraction_max 0.988
_diffrn_reflns_limit_h_max 15
_diffrn_reflns_limit_h_min -15
_diffrn_reflns_limit_k_max 24
_diffrn_reflns_limit_k_min -24
_diffrn_reflns_limit_l_max 12
_diffrn_reflns_limit_l_min -16
_diffrn_reflns_number 31466
_diffrn_reflns_point_group_measured_fraction_full 0.989
_diffrn_reflns_point_group_measured_fraction_max 0.988
_diffrn_reflns_theta_full 67.679
_diffrn_reflns_theta_max 68.363
_diffrn_reflns_theta_min 3.938
_diffrn_source 'fine-focused sealed tube'
_exptl_absorpt_coefficient_mu 5.458
_exptl_absorpt_correction_T_max 0.72280
_exptl_absorpt_correction_T_min 0.47311
_exptl_absorpt_correction_type numerical
_exptl_absorpt_process_details 'SADABS 2013'
_exptl_crystal_colour colorless
_exptl_crystal_density_diffrn 1.610
_exptl_crystal_density_meas ?
_exptl_crystal_description hexagonal
_exptl_crystal_F_000 1760
_exptl_crystal_size_max 0.262
_exptl_crystal_size_mid 0.164
_exptl_crystal_size_min 0.085
_refine_diff_density_max 0.499
_refine_diff_density_min -0.450
_refine_diff_density_rms 0.066
_refine_ls_extinction_method none
_refine_ls_goodness_of_fit_ref 1.032
_refine_ls_hydrogen_treatment constr
_refine_ls_matrix_type full
_refine_ls_number_parameters 478
_refine_ls_number_reflns 6479
_refine_ls_number_restraints 0
_refine_ls_restrained_S_all 1.032
_refine_ls_R_factor_all 0.0292
_refine_ls_R_factor_gt 0.0281
_refine_ls_shift/su_max 0.043
_refine_ls_shift/su_mean 0.003
_refine_ls_structure_factor_coef Fsqd
_refine_ls_weighting_details 'w=1/[\s^2^(Fo^2^)+(0.0357P)^2^+3.6510P] where P=(Fo^2^+2Fc^2^)/3'
_refine_ls_weighting_scheme calc
_refine_ls_wR_factor_gt 0.0728
_refine_ls_wR_factor_ref 0.0736
_reflns_Friedel_coverage 0.000
_reflns_number_gt 6220
_reflns_number_total 6479
_reflns_threshold_expression 'I > 2\s(I)'
_cod_data_source_file om5b00693_si_002.cif
_cod_data_source_block jrmii1112a_0m
_cod_depositor_comments
;
The following automatic conversions were performed:

'_exptl_crystal_density_meas' value 'not measured' was changed to '?'
- the value is perceived as not measured.

Automatic conversion script
Id: cif_fix_values 3271 2015-04-21 07:52:19Z andrius 
;
_cod_database_code 4086273
_shelx_space_group_comment
;
The symmetry employed for this shelxl refinement is uniquely defined
by the following loop, which should always be used as a source of
symmetry information in preference to the above space-group names.
They are only intended as comments.
;
_shelx_estimated_absorpt_t_min 0.329
_shelx_estimated_absorpt_t_max 0.654
_shelxl_version_number 2013-4

loop_
_space_group_symop_operation_xyz
'x, y, z'
'-x+1/2, y+1/2, -z+1/2'
'-x, -y, -z'
'x-1/2, -y-1/2, z-1/2'

loop_
_atom_site_label
_atom_site_type_symbol
_atom_site_fract_x
_atom_site_fract_y
_atom_site_fract_z
_atom_site_U_iso_or_equiv
_atom_site_adp_type
_atom_site_occupancy
_atom_site_site_symmetry_order
_atom_site_calc_flag
_atom_site_refinement_flags_posn
_atom_site_refinement_flags_adp
C1 C 1.06861(17) 0.12544(11) -0.08550(17) 0.0223(5) Uani 1 1 d . .
C2 C 1.15186(17) 0.24845(10) -0.03413(16) 0.0191(4) Uani 1 1 d . .
C3 C 0.93719(17) 0.23518(11) -0.06231(17) 0.0220(5) Uani 1 1 d . .
C4 C 1.16983(17) 0.14644(11) 0.11235(16) 0.0202(5) Uani 1 1 d . .
C5 C 0.89870(16) 0.32681(11) 0.26027(16) 0.0185(4) Uani 1 1 d . .
C6 C 0.98853(17) 0.38297(10) 0.07385(16) 0.0195(4) Uani 1 1 d . .
C7 C 0.88481(16) 0.38971(11) 0.22324(16) 0.0195(4) Uani 1 1 d . .
C8 C 0.90210(17) 0.40569(11) 0.11813(17) 0.0200(4) Uani 1 1 d . .
C9 C 0.85247(17) 0.43696(12) 0.28845(18) 0.0233(5) Uani 1 1 d . .
H13 H 0.8423 0.4804 0.2656 0.028 Uiso 1 1 calc R U
C10 C 0.83279(18) 0.44516(11) 0.06042(18) 0.0249(5) Uani 1 1 d . .
H12 H 0.7733 0.4617 0.0885 0.030 Uiso 1 1 calc R U
C11 C 0.83496(17) 0.42158(12) 0.38574(18) 0.0250(5) Uani 1 1 d . .
H16 H 0.8128 0.4543 0.4290 0.030 Uiso 1 1 calc R U
C12 C 0.84967(19) 0.46053(12) -0.03744(18) 0.0281(5) Uani 1 1 d . .
H11 H 0.8010 0.4866 -0.0762 0.034 Uiso 1 1 calc R U
C13 C 0.84967(18) 0.35841(12) 0.42046(18) 0.0254(5) Uani 1 1 d . .
H15 H 0.8379 0.3481 0.4874 0.031 Uiso 1 1 calc R U
C14 C 0.9372(2) 0.43807(12) -0.07882(18) 0.0273(5) Uani 1 1 d . .
H10 H 0.9490 0.4493 -0.1454 0.033 Uiso 1 1 calc R U
C15 C 0.88154(18) 0.31041(11) 0.35734(17) 0.0221(5) Uani 1 1 d . .
H14 H 0.8914 0.2670 0.3804 0.026 Uiso 1 1 calc R U
C16 C 1.00744(19) 0.39921(11) -0.02298(17) 0.0236(5) Uani 1 1 d . .
H9 H 1.0679 0.3839 -0.0507 0.028 Uiso 1 1 calc R U
C17 C 0.71590(16) 0.14110(11) 0.12097(16) 0.0184(4) Uani 1 1 d . .
C18 C 0.80968(17) 0.05501(10) -0.03637(16) 0.0181(4) Uani 1 1 d . .
C19 C 0.66217(16) 0.09901(11) 0.05440(16) 0.0185(4) Uani 1 1 d . .
C20 C 0.70665(17) 0.07529(10) -0.03679(16) 0.0184(4) Uani 1 1 d . .
C21 C 0.56172(17) 0.08158(11) 0.07554(17) 0.0226(5) Uani 1 1 d . .
H1 H 0.5225 0.0532 0.0314 0.027 Uiso 1 1 calc R U
C22 C 0.64466(17) 0.07040(11) -0.12697(17) 0.0224(5) Uani 1 1 d . .
H8 H 0.5745 0.0840 -0.1298 0.027 Uiso 1 1 calc R U
C23 C 0.51875(18) 0.10465(12) 0.15867(18) 0.0252(5) Uani 1 1 d . .
H2 H 0.4507 0.0920 0.1715 0.030 Uiso 1 1 calc R U
C24 C 0.68393(19) 0.04602(11) -0.21216(17) 0.0252(5) Uani 1 1 d . .
H5 H 0.6412 0.0440 -0.2731 0.030 Uiso 1 1 calc R U
C25 C 0.57515(18) 0.14658(12) 0.22410(17) 0.0240(5) Uani 1 1 d . .
H3 H 0.5457 0.1623 0.2818 0.029 Uiso 1 1 calc R U
C26 C 0.78587(19) 0.02457(11) -0.20841(17) 0.0244(5) Uani 1 1 d . .
H6 H 0.8121 0.0068 -0.2664 0.029 Uiso 1 1 calc R U
C27 C 0.67403(18) 0.16534(11) 0.20491(16) 0.0221(5) Uani 1 1 d . .
H4 H 0.7126 0.1944 0.2486 0.027 Uiso 1 1 calc R U
C28 C 0.84934(18) 0.02910(11) -0.12022(17) 0.0212(5) Uani 1 1 d . .
H7 H 0.9191 0.0146 -0.1174 0.025 Uiso 1 1 calc R U
C29 C 1.11906(18) 0.21901(11) 0.32801(16) 0.0214(5) Uani 1 1 d . .
H18 H 1.1761 0.1886 0.3165 0.026 Uiso 1 1 calc R U
H17 H 1.0530 0.1947 0.3212 0.026 Uiso 1 1 calc R U
C30 C 1.13592(18) 0.24899(11) 0.43094(16) 0.0213(5) Uani 1 1 d . .
H20 H 1.0754 0.2763 0.4432 0.026 Uiso 1 1 calc R U
H19 H 1.1975 0.2776 0.4335 0.026 Uiso 1 1 calc R U
C31 C 1.02385(18) 0.16588(11) 0.54586(16) 0.0223(5) Uani 1 1 d . .
C32 C 0.97681(17) 0.11216(11) 0.49659(16) 0.0198(4) Uani 1 1 d . .
C33 C 0.95583(17) 0.02018(11) 0.34029(16) 0.0205(4) Uani 1 1 d . .
H26 H 0.9922 -0.0119 0.3010 0.025 Uiso 1 1 calc R U
H25 H 0.9131 -0.0043 0.3851 0.025 Uiso 1 1 calc R U
C34 C 0.88509(17) 0.06039(12) 0.26942(16) 0.0221(5) Uani 1 1 d . .
H27 H 0.8401 0.0316 0.2256 0.027 Uiso 1 1 calc R U
H28 H 0.8404 0.0884 0.3075 0.027 Uiso 1 1 calc R U
C35 C 0.9707(2) 0.20080(13) 0.61494(19) 0.0303(5) Uani 1 1 d . .
H24 H 1.0030 0.2369 0.6488 0.036 Uiso 1 1 calc R U
C36 C 0.8712(2) 0.18305(13) 0.6343(2) 0.0327(6) Uani 1 1 d . .
H23 H 0.8350 0.2071 0.6806 0.039 Uiso 1 1 calc R U
C37 C 0.82504(19) 0.12973(13) 0.58524(18) 0.0277(5) Uani 1 1 d . .
H22 H 0.7572 0.1171 0.5988 0.033 Uiso 1 1 calc R U
C38 C 0.87638(18) 0.09499(11) 0.51717(17) 0.0235(5) Uani 1 1 d . .
H21 H 0.8433 0.0590 0.4838 0.028 Uiso 1 1 calc R U
Mo Mo 1.05085(2) 0.18976(2) 0.02693(2) 0.01537(7) Uani 1 1 d . .
O1 O 1.08079(14) 0.09147(9) -0.14994(13) 0.0329(4) Uani 1 1 d . .
O2 O 1.20633(13) 0.28291(8) -0.07123(12) 0.0256(4) Uani 1 1 d . .
O3 O 0.87762(13) 0.26056(9) -0.11614(13) 0.0331(4) Uani 1 1 d . .
O4 O 1.23977(13) 0.12485(9) 0.15741(13) 0.0295(4) Uani 1 1 d . .
O5 O 0.92484(11) 0.27671(7) 0.19639(11) 0.0188(3) Uani 1 1 d . .
O6 O 1.06319(11) 0.34650(7) 0.13080(11) 0.0185(3) Uani 1 1 d . .
O7 O 0.81206(11) 0.16576(7) 0.09923(11) 0.0192(3) Uani 1 1 d . .
O8 O 0.87383(11) 0.05581(7) 0.05260(11) 0.0181(3) Uani 1 1 d . .
O9 O 1.11643(12) 0.27242(7) 0.25619(11) 0.0210(3) Uani 1 1 d . .
O10 O 0.94895(12) 0.10027(8) 0.20964(11) 0.0217(3) Uani 1 1 d . .
P1 P 1.03888(4) 0.27119(3) 0.15737(4) 0.01632(12) Uani 1 1 d . .
P2 P 0.91800(4) 0.12475(3) 0.09904(4) 0.01618(12) Uani 1 1 d . .
S1 S 1.15430(4) 0.18806(3) 0.52892(4) 0.02246(13) Uani 1 1 d . .
S2 S 1.05132(4) 0.06711(3) 0.41586(4) 0.01860(12) Uani 1 1 d . .

loop_
_atom_site_aniso_label
_atom_site_aniso_U_11
_atom_site_aniso_U_22
_atom_site_aniso_U_33
_atom_site_aniso_U_23
_atom_site_aniso_U_13
_atom_site_aniso_U_12
C1 0.0204(11) 0.0233(12) 0.0233(12) -0.0013(9) 0.0031(9) -0.0014(9)
C2 0.0203(11) 0.0193(11) 0.0180(10) -0.0019(9) 0.0029(9) 0.0037(9)
C3 0.0213(11) 0.0230(12) 0.0221(11) 0.0008(9) 0.0043(9) -0.0027(9)
C4 0.0230(11) 0.0167(11) 0.0215(11) 0.0006(8) 0.0065(9) -0.0004(9)
C5 0.0129(10) 0.0210(11) 0.0219(11) -0.0065(9) 0.0035(8) -0.0032(8)
C6 0.0219(11) 0.0140(11) 0.0220(11) -0.0007(8) -0.0013(9) -0.0013(8)
C7 0.0139(10) 0.0231(12) 0.0216(11) -0.0020(9) 0.0014(8) -0.0010(8)
C8 0.0201(11) 0.0167(11) 0.0230(11) -0.0018(8) 0.0012(9) -0.0035(8)
C9 0.0184(11) 0.0220(12) 0.0295(12) -0.0033(9) 0.0019(9) -0.0001(9)
C10 0.0228(12) 0.0222(12) 0.0296(12) 0.0002(9) 0.0008(10) 0.0026(9)
C11 0.0196(11) 0.0257(13) 0.0303(12) -0.0110(10) 0.0050(9) -0.0007(9)
C12 0.0302(13) 0.0238(13) 0.0291(13) 0.0041(10) -0.0049(10) 0.0050(10)
C13 0.0210(11) 0.0334(14) 0.0226(11) -0.0052(10) 0.0053(9) -0.0041(10)
C14 0.0388(14) 0.0232(12) 0.0201(11) 0.0020(9) 0.0029(10) 0.0006(10)
C15 0.0196(11) 0.0239(12) 0.0232(12) 0.0004(9) 0.0050(9) -0.0032(9)
C16 0.0292(12) 0.0181(12) 0.0238(12) 0.0000(9) 0.0044(9) 0.0007(9)
C17 0.0155(10) 0.0193(11) 0.0203(11) 0.0037(8) 0.0012(8) 0.0013(8)
C18 0.0219(11) 0.0139(10) 0.0180(10) 0.0017(8) -0.0015(8) -0.0023(8)
C19 0.0192(11) 0.0162(11) 0.0197(10) 0.0041(8) -0.0004(9) 0.0019(8)
C20 0.0207(11) 0.0138(10) 0.0207(11) 0.0005(8) 0.0008(9) -0.0018(8)
C21 0.0205(11) 0.0200(12) 0.0268(12) 0.0020(9) -0.0007(9) -0.0015(9)
C22 0.0211(11) 0.0210(12) 0.0241(11) -0.0006(9) -0.0047(9) 0.0001(9)
C23 0.0198(11) 0.0272(13) 0.0292(12) 0.0080(10) 0.0056(9) 0.0011(9)
C24 0.0321(13) 0.0230(12) 0.0195(11) -0.0029(9) -0.0041(9) -0.0015(10)
C25 0.0261(12) 0.0264(13) 0.0203(11) 0.0059(9) 0.0071(9) 0.0059(9)
C26 0.0305(12) 0.0222(12) 0.0206(11) -0.0043(9) 0.0029(9) -0.0010(9)
C27 0.0237(11) 0.0234(12) 0.0191(11) 0.0005(9) 0.0012(9) 0.0017(9)
C28 0.0229(11) 0.0177(11) 0.0234(11) -0.0013(9) 0.0034(9) -0.0009(9)
C29 0.0271(12) 0.0179(11) 0.0190(11) 0.0023(8) 0.0000(9) 0.0005(9)
C30 0.0236(11) 0.0201(11) 0.0200(11) -0.0004(9) -0.0003(9) -0.0023(9)
C31 0.0258(12) 0.0229(12) 0.0180(10) 0.0028(9) 0.0009(9) -0.0003(9)
C32 0.0244(11) 0.0199(11) 0.0149(10) 0.0038(8) 0.0003(9) 0.0042(9)
C33 0.0245(11) 0.0203(11) 0.0166(10) -0.0018(8) 0.0015(9) -0.0022(9)
C34 0.0213(11) 0.0273(12) 0.0177(11) 0.0047(9) 0.0009(9) -0.0054(9)
C35 0.0399(15) 0.0262(13) 0.0246(12) -0.0041(10) 0.0026(11) -0.0006(11)
C36 0.0362(14) 0.0331(14) 0.0303(13) -0.0042(10) 0.0108(11) 0.0067(11)
C37 0.0244(12) 0.0343(14) 0.0250(12) 0.0049(10) 0.0060(10) -0.0006(10)
C38 0.0272(12) 0.0206(12) 0.0227(11) 0.0040(9) 0.0018(9) 0.0009(9)
Mo 0.01584(10) 0.01552(11) 0.01502(10) -0.00007(6) 0.00281(7) 0.00026(6)
O1 0.0314(9) 0.0351(10) 0.0331(10) -0.0161(8) 0.0081(8) -0.0034(8)
O2 0.0282(9) 0.0238(9) 0.0257(8) 0.0033(7) 0.0083(7) -0.0027(7)
O3 0.0261(9) 0.0378(11) 0.0342(10) 0.0094(8) -0.0038(8) 0.0039(8)
O4 0.0239(9) 0.0339(10) 0.0302(9) 0.0046(7) -0.0004(7) 0.0072(7)
O5 0.0199(7) 0.0164(8) 0.0207(8) -0.0032(6) 0.0052(6) -0.0021(6)
O6 0.0178(7) 0.0175(8) 0.0203(7) 0.0018(6) 0.0025(6) -0.0002(6)
O7 0.0179(7) 0.0193(8) 0.0206(7) -0.0030(6) 0.0029(6) -0.0023(6)
O8 0.0202(8) 0.0164(8) 0.0171(7) 0.0006(6) -0.0012(6) 0.0001(6)
O9 0.0241(8) 0.0190(8) 0.0195(8) 0.0014(6) -0.0008(6) -0.0027(6)
O10 0.0211(8) 0.0265(9) 0.0171(7) 0.0047(6) -0.0010(6) -0.0067(6)
P1 0.0171(3) 0.0158(3) 0.0163(3) 0.00020(19) 0.0024(2) -0.0005(2)
P2 0.0168(3) 0.0172(3) 0.0145(3) 0.00043(19) 0.0008(2) -0.0009(2)
S1 0.0237(3) 0.0234(3) 0.0194(3) 0.0006(2) -0.0034(2) -0.0016(2)
S2 0.0196(3) 0.0183(3) 0.0176(2) -0.00028(19) 0.0001(2) 0.00084(19)

loop_
_atom_type_symbol
_atom_type_description
_atom_type_scat_dispersion_real
_atom_type_scat_dispersion_imag
_atom_type_scat_source
C C 0.0181 0.0091 'International Tables Vol C Tables 4.2.6.8 and 6.1.1.4'
H H 0.0000 0.0000 'International Tables Vol C Tables 4.2.6.8 and 6.1.1.4'
O O 0.0492 0.0322 'International Tables Vol C Tables 4.2.6.8 and 6.1.1.4'
P P 0.2955 0.4335 'International Tables Vol C Tables 4.2.6.8 and 6.1.1.4'
S S 0.3331 0.5567 'International Tables Vol C Tables 4.2.6.8 and 6.1.1.4'
Mo Mo -0.0483 2.7339 'International Tables Vol C Tables 4.2.6.8 and 6.1.1.4'

loop_
_geom_angle_atom_site_label_1
_geom_angle_atom_site_label_2
_geom_angle_atom_site_label_3
_geom_angle
O1 C1 Mo 177.2(2)
O2 C2 Mo 177.35(19)
O3 C3 Mo 176.1(2)
O4 C4 Mo 176.0(2)
C15 C5 C7 122.5(2)
C15 C5 O5 117.7(2)
C7 C5 O5 119.67(19)
C16 C6 C8 122.2(2)
C16 C6 O6 118.3(2)
C8 C6 O6 119.35(19)
C5 C7 C9 117.3(2)
C5 C7 C8 121.3(2)
C9 C7 C8 121.3(2)
C6 C8 C10 117.4(2)
C6 C8 C7 121.6(2)
C10 C8 C7 121.0(2)
C11 C9 C7 121.1(2)
C11 C9 H13 119.5
C7 C9 H13 119.5
C12 C10 C8 120.9(2)
C12 C10 H12 119.6
C8 C10 H12 119.6
C9 C11 C13 120.2(2)
C9 C11 H16 119.9
C13 C11 H16 119.9
C14 C12 C10 120.3(2)
C14 C12 H11 119.8
C10 C12 H11 119.8
C15 C13 C11 120.0(2)
C15 C13 H15 120.0
C11 C13 H15 120.0
C16 C14 C12 119.9(2)
C16 C14 H10 120.0
C12 C14 H10 120.0
C5 C15 C13 118.9(2)
C5 C15 H14 120.6
C13 C15 H14 120.6
C14 C16 C6 119.2(2)
C14 C16 H9 120.4
C6 C16 H9 120.4
C27 C17 C19 122.6(2)
C27 C17 O7 117.19(19)
C19 C17 O7 119.89(19)
C28 C18 O8 117.76(19)
C28 C18 C20 122.1(2)
O8 C18 C20 119.92(19)
C17 C19 C21 116.9(2)
C17 C19 C20 121.95(19)
C21 C19 C20 121.1(2)
C18 C20 C22 117.4(2)
C18 C20 C19 122.26(19)
C22 C20 C19 120.3(2)
C23 C21 C19 121.6(2)
C23 C21 H1 119.2
C19 C21 H1 119.2
C24 C22 C20 121.1(2)
C24 C22 H8 119.4
C20 C22 H8 119.4
C21 C23 C25 120.0(2)
C21 C23 H2 120.0
C25 C23 H2 120.0
C22 C24 C26 120.0(2)
C22 C24 H5 120.0
C26 C24 H5 120.0
C27 C25 C23 120.0(2)
C27 C25 H3 120.0
C23 C25 H3 120.0
C28 C26 C24 120.2(2)
C28 C26 H6 119.9
C24 C26 H6 119.9
C25 C27 C17 119.0(2)
C25 C27 H4 120.5
C17 C27 H4 120.5
C18 C28 C26 119.1(2)
C18 C28 H7 120.4
C26 C28 H7 120.4
O9 C29 C30 106.92(17)
O9 C29 H18 110.3
C30 C29 H18 110.3
O9 C29 H17 110.3
C30 C29 H17 110.3
H18 C29 H17 108.6
C29 C30 S1 112.39(15)
C29 C30 H20 109.1
S1 C30 H20 109.1
C29 C30 H19 109.1
S1 C30 H19 109.1
H20 C30 H19 107.9
C35 C31 C32 119.9(2)
C35 C31 S1 118.60(19)
C32 C31 S1 121.36(18)
C38 C32 C31 118.7(2)
C38 C32 S2 123.60(18)
C31 C32 S2 117.59(17)
C34 C33 S2 114.28(16)
C34 C33 H26 108.7
S2 C33 H26 108.7
C34 C33 H25 108.7
S2 C33 H25 108.7
H26 C33 H25 107.6
O10 C34 C33 108.24(17)
O10 C34 H27 110.1
C33 C34 H27 110.1
O10 C34 H28 110.1
C33 C34 H28 110.1
H27 C34 H28 108.4
C36 C35 C31 120.5(2)
C36 C35 H24 119.8
C31 C35 H24 119.8
C35 C36 C37 119.3(2)
C35 C36 H23 120.3
C37 C36 H23 120.3
C38 C37 C36 120.8(2)
C38 C37 H22 119.6
C36 C37 H22 119.6
C37 C38 C32 120.7(2)
C37 C38 H21 119.6
C32 C38 H21 119.6
C2 Mo C1 88.19(9)
C2 Mo C3 87.04(9)
C1 Mo C3 89.01(9)
C2 Mo C4 90.23(9)
C1 Mo C4 90.36(9)
C3 Mo C4 177.22(9)
C2 Mo P1 87.96(6)
C1 Mo P1 176.13(7)
C3 Mo P1 91.22(7)
C4 Mo P1 89.23(6)
C2 Mo P2 175.66(6)
C1 Mo P2 93.83(6)
C3 Mo P2 89.16(6)
C4 Mo P2 93.59(6)
P1 Mo P2 90.038(18)
C5 O5 P1 121.77(13)
C6 O6 P1 119.50(13)
C17 O7 P2 125.81(14)
C18 O8 P2 120.07(13)
C29 O9 P1 121.03(13)
C34 O10 P2 125.80(13)
O9 P1 O5 104.97(8)
O9 P1 O6 92.72(8)
O5 P1 O6 101.79(8)
O9 P1 Mo 122.33(6)
O5 P1 Mo 113.42(6)
O6 P1 Mo 118.08(6)
O10 P2 O7 108.18(8)
O10 P2 O8 97.76(8)
O7 P2 O8 100.58(8)
O10 P2 Mo 114.44(6)
O7 P2 Mo 110.11(6)
O8 P2 Mo 124.00(6)
C31 S1 C30 101.60(10)
C32 S2 C33 103.84(11)

loop_
_geom_bond_atom_site_label_1
_geom_bond_atom_site_label_2
_geom_bond_distance
C1 O1 1.135(3)
C1 Mo 2.036(2)
C2 O2 1.145(3)
C2 Mo 2.008(2)
C3 O3 1.140(3)
C3 Mo 2.046(2)
C4 O4 1.138(3)
C4 Mo 2.048(2)
C5 C15 1.384(3)
C5 C7 1.393(3)
C5 O5 1.401(3)
C6 C16 1.386(3)
C6 C8 1.394(3)
C6 O6 1.400(3)
C7 C9 1.397(3)
C7 C8 1.486(3)
C8 C10 1.397(3)
C9 C11 1.383(3)
C9 H13 0.9500
C10 C12 1.388(3)
C10 H12 0.9500
C11 C13 1.389(4)
C11 H16 0.9500
C12 C14 1.385(4)
C12 H11 0.9500
C13 C15 1.388(3)
C13 H15 0.9500
C14 C16 1.385(3)
C14 H10 0.9500
C15 H14 0.9500
C16 H9 0.9500
C17 C27 1.386(3)
C17 C19 1.389(3)
C17 O7 1.400(3)
C18 C28 1.385(3)
C18 O8 1.398(3)
C18 C20 1.400(3)
C19 C21 1.403(3)
C19 C20 1.481(3)
C20 C22 1.400(3)
C21 C23 1.375(3)
C21 H1 0.9500
C22 C24 1.386(3)
C22 H8 0.9500
C23 C25 1.394(3)
C23 H2 0.9500
C24 C26 1.391(3)
C24 H5 0.9500
C25 C27 1.384(3)
C25 H3 0.9500
C26 C28 1.388(3)
C26 H6 0.9500
C27 H4 0.9500
C28 H7 0.9500
C29 O9 1.461(3)
C29 C30 1.514(3)
C29 H18 0.9900
C29 H17 0.9900
C30 S1 1.819(2)
C30 H20 0.9900
C30 H19 0.9900
C31 C35 1.401(3)
C31 C32 1.401(3)
C31 S1 1.786(2)
C32 C38 1.400(3)
C32 S2 1.774(2)
C33 C34 1.512(3)
C33 S2 1.812(2)
C33 H26 0.9900
C33 H25 0.9900
C34 O10 1.455(3)
C34 H27 0.9900
C34 H28 0.9900
C35 C36 1.387(4)
C35 H24 0.9500
C36 C37 1.389(4)
C36 H23 0.9500
C37 C38 1.377(3)
C37 H22 0.9500
C38 H21 0.9500
Mo P1 2.4398(5)
Mo P2 2.4455(5)
O5 P1 1.6149(15)
O6 P1 1.6266(16)
O7 P2 1.6126(15)
O8 P2 1.6338(15)
O9 P1 1.5970(15)
O10 P2 1.5890(15)

loop_
_geom_torsion_atom_site_label_1
_geom_torsion_atom_site_label_2
_geom_torsion_atom_site_label_3
_geom_torsion_atom_site_label_4
_geom_torsion
C15 C5 C7 C9 0.1(3)
O5 C5 C7 C9 176.06(18)
C15 C5 C7 C8 -178.9(2)
O5 C5 C7 C8 -3.0(3)
C16 C6 C8 C10 1.1(3)
O6 C6 C8 C10 176.19(19)
C16 C6 C8 C7 -177.8(2)
O6 C6 C8 C7 -2.7(3)
C5 C7 C8 C6 -44.9(3)
C9 C7 C8 C6 136.1(2)
C5 C7 C8 C10 136.2(2)
C9 C7 C8 C10 -42.8(3)
C5 C7 C9 C11 -0.1(3)
C8 C7 C9 C11 179.0(2)
C6 C8 C10 C12 0.4(3)
C7 C8 C10 C12 179.4(2)
C7 C9 C11 C13 0.2(3)
C8 C10 C12 C14 -1.5(4)
C9 C11 C13 C15 -0.3(3)
C10 C12 C14 C16 1.1(4)
C7 C5 C15 C13 -0.3(3)
O5 C5 C15 C13 -176.28(19)
C11 C13 C15 C5 0.3(3)
C12 C14 C16 C6 0.4(4)
C8 C6 C16 C14 -1.5(3)
O6 C6 C16 C14 -176.7(2)
C27 C17 C19 C21 0.1(3)
O7 C17 C19 C21 -173.45(19)
C27 C17 C19 C20 177.9(2)
O7 C17 C19 C20 4.4(3)
C28 C18 C20 C22 -2.0(3)
O8 C18 C20 C22 -176.91(19)
C28 C18 C20 C19 175.9(2)
O8 C18 C20 C19 1.0(3)
C17 C19 C20 C18 42.9(3)
C21 C19 C20 C18 -139.4(2)
C17 C19 C20 C22 -139.3(2)
C21 C19 C20 C22 38.4(3)
C17 C19 C21 C23 -0.5(3)
C20 C19 C21 C23 -178.3(2)
C18 C20 C22 C24 0.4(3)
C19 C20 C22 C24 -177.6(2)
C19 C21 C23 C25 0.2(3)
C20 C22 C24 C26 1.4(4)
C21 C23 C25 C27 0.5(3)
C22 C24 C26 C28 -1.7(4)
C23 C25 C27 C17 -0.9(3)
C19 C17 C27 C25 0.6(3)
O7 C17 C27 C25 174.32(19)
O8 C18 C28 C26 176.74(19)
C20 C18 C28 C26 1.7(3)
C24 C26 C28 C18 0.2(3)
O9 C29 C30 S1 -174.12(14)
C35 C31 C32 C38 0.6(3)
S1 C31 C32 C38 176.44(16)
C35 C31 C32 S2 -176.20(18)
S1 C31 C32 S2 -0.4(3)
S2 C33 C34 O10 53.6(2)
C32 C31 C35 C36 -0.7(4)
S1 C31 C35 C36 -176.6(2)
C31 C35 C36 C37 0.7(4)
C35 C36 C37 C38 -0.8(4)
C36 C37 C38 C32 0.7(4)
C31 C32 C38 C37 -0.7(3)
S2 C32 C38 C37 175.98(18)
C15 C5 O5 P1 -110.96(19)
C7 C5 O5 P1 72.9(2)
C16 C6 O6 P1 -109.5(2)
C8 C6 O6 P1 75.2(2)
C27 C17 O7 P2 115.9(2)
C19 C17 O7 P2 -70.2(2)
C28 C18 O8 P2 110.59(19)
C20 C18 O8 P2 -74.3(2)
C30 C29 O9 P1 -142.31(15)
C33 C34 O10 P2 150.71(15)
C29 O9 P1 O5 66.94(17)
C29 O9 P1 O6 169.91(16)
C29 O9 P1 Mo -64.08(17)
C5 O5 P1 O9 53.43(17)
C5 O5 P1 O6 -42.67(17)
C5 O5 P1 Mo -170.59(14)
C6 O6 P1 O9 -153.85(15)
C6 O6 P1 O5 -47.94(16)
C6 O6 P1 Mo 76.93(16)
C34 O10 P2 O7 57.54(19)
C34 O10 P2 O8 -46.33(19)
C34 O10 P2 Mo -179.32(15)
C17 O7 P2 O10 -64.31(18)
C17 O7 P2 O8 37.56(17)
C17 O7 P2 Mo 169.96(14)
C18 O8 P2 O10 161.70(15)
C18 O8 P2 O7 51.47(16)
C18 O8 P2 Mo -71.75(16)
C35 C31 S1 C30 -89.3(2)
C32 C31 S1 C30 94.90(19)
C29 C30 S1 C31 -81.80(18)
C38 C32 S2 C33 20.2(2)
C31 C32 S2 C33 -163.16(17)
C34 C33 S2 C32 67.99(18)
